data_1508396
loop_
_publ_author_name
'Olguin, Juan'
'Bernes, Sylvain'
'Gasque, Laura'

_publ_section_title
;
 Fluoride Ion as Ligand and Hydrogen Bond Acceptor: Crystal Structures of
 Two Dinuclear CuII Complexes Built on a Diazecine Template
;
_journal_issue 3
_journal_name_full Crystals
_journal_page_first 1357
_journal_page_last 1365
_journal_paper_doi 10.3390/cryst2031357
_journal_volume 2
_journal_year 2012
_chemical_compound_source methanol
_chemical_formula_moiety 'C20 H44 Cu2 N8 O4, 4(B F4)'
_chemical_formula_sum 'C20 H44 B4 Cu2 F16 N8 O4'
_chemical_formula_weight 934.95
_chemical_name_systematic
;
[\m-2,2'-(2,8-Dimethyl-4,7,10,12-tetrahydrodi-imidazo[4,5-<i>c</i>:4',5'-
<i>h</i>][1,6]diazecine-5,11(1<i>H</i>,6<i>H</i>)-diyl)bis(<i>N</i>,<i>N</i>-
dimethylethanamine)]-tetra-aqua-di-copper(ii) tetrakis(tetrafluoridoborate)
;
_space_group_IT_number 2
_symmetry_cell_setting triclinic
_symmetry_Int_Tables_number 2
_symmetry_space_group_name_Hall '-P 1'
_symmetry_space_group_name_H-M 'P -1'
_atom_sites_solution_hydrogens geom
_atom_sites_solution_primary direct
_atom_sites_solution_secondary difmap
_audit_creation_date 2011-08-26
_audit_creation_method SHELXL97
_cell_angle_alpha 87.469(10)
_cell_angle_beta 83.061(14)
_cell_angle_gamma 75.465(14)
_cell_formula_units_Z 2
_cell_length_a 9.455(2)
_cell_length_b 12.0445(17)
_cell_length_c 16.493(2)
_cell_measurement_reflns_used 75
_cell_measurement_temperature 296(2)
_cell_measurement_theta_max 12.54
_cell_measurement_theta_min 4.59
_cell_volume 1804.6(5)
_computing_cell_refinement XSCANS
_computing_data_collection 'XSCANS (Siemens, 1996)'
_computing_data_reduction XSCANS
_computing_molecular_graphics 'MERCURY CSD 2.0 (Macrae et al., 2006)'
_computing_publication_material SHELXL97
_computing_structure_refinement 'SHELXL97 (Sheldrick, 2008)'
_computing_structure_solution 'SHELXS97 (Sheldrick, 2008)'
_diffrn_ambient_temperature 296(1)
_diffrn_measured_fraction_theta_full 0.996
_diffrn_measured_fraction_theta_max 0.996
_diffrn_measurement_device_type 'Siemens P4'
_diffrn_measurement_method '\w scans'
_diffrn_radiation_monochromator graphite
_diffrn_radiation_source 'fine-focus sealed tube'
_diffrn_radiation_type MoK\a
_diffrn_radiation_wavelength 0.71073
_diffrn_reflns_av_R_equivalents 0.0306
_diffrn_reflns_av_sigmaI/netI 0.0389
_diffrn_reflns_limit_h_max 11
_diffrn_reflns_limit_h_min -11
_diffrn_reflns_limit_k_max 14
_diffrn_reflns_limit_k_min -14
_diffrn_reflns_limit_l_max 20
_diffrn_reflns_limit_l_min -20
_diffrn_reflns_number 14469
_diffrn_reflns_theta_full 26.25
_diffrn_reflns_theta_max 26.25
_diffrn_reflns_theta_min 1.75
_diffrn_standards_decay_% 2
_diffrn_standards_interval_count 97
_diffrn_standards_number 3
_exptl_absorpt_coefficient_mu 1.303
_exptl_absorpt_correction_T_max 0.35601
_exptl_absorpt_correction_T_min 0.31049
_exptl_absorpt_correction_type psi-scan
_exptl_absorpt_process_details 'XSCANS (Siemens, 1996)'
_exptl_crystal_colour blue
_exptl_crystal_density_diffrn 1.721
_exptl_crystal_density_method 'not measured'
_exptl_crystal_description prism
_exptl_crystal_F_000 948
_exptl_crystal_size_max 0.40
_exptl_crystal_size_mid 0.40
_exptl_crystal_size_min 0.20
_refine_diff_density_max 0.865
_refine_diff_density_min -0.519
_refine_diff_density_rms 0.102
_refine_ls_extinction_method none
_refine_ls_goodness_of_fit_ref 1.119
_refine_ls_hydrogen_treatment mixed
_refine_ls_matrix_type full
_refine_ls_number_constraints 0
_refine_ls_number_parameters 517
_refine_ls_number_reflns 7246
_refine_ls_number_restraints 12
_refine_ls_restrained_S_all 1.118
_refine_ls_R_factor_all 0.0753
_refine_ls_R_factor_gt 0.0631
_refine_ls_shift/su_max 0.010
_refine_ls_shift/su_mean 0.000
_refine_ls_structure_factor_coef Fsqd
_refine_ls_weighting_details 'calc w=1/[\s^2^(Fo^2^)+(0.0673P)^2^+6.9514P] where P=(Fo^2^+2Fc^2^)/3'
_refine_ls_weighting_scheme calc
_refine_ls_wR_factor_gt 0.1730
_refine_ls_wR_factor_ref 0.1812
_reflns_d_resolution_high 0.8035
_reflns_number_gt 6004
_reflns_number_total 7246
_reflns_threshold_expression I>2\s(I)
_cod_data_source_file crystals-02-01357-s001_DC140.cif
_cod_data_source_block 1_chateigner_1508398
_cod_original_cell_volume 1804.7(5)
_cod_database_code 1508396
_shelx_title ' cudbo in P-1 LAST...'
_shelx_f_calc_maximum 246.92
_shelx_f_squared_multiplier 1.000

loop_
_symmetry_equiv_pos_as_xyz
'x, y, z'
'-x, -y, -z'

loop_
_atom_site_label
_atom_site_type_symbol
_atom_site_fract_x
_atom_site_fract_y
_atom_site_fract_z
_atom_site_U_iso_or_equiv
_atom_site_adp_type
_atom_site_occupancy
_atom_site_symmetry_multiplicity
_atom_site_calc_flag
_atom_site_refinement_flags
Cu1 Cu 0.43130(7) 0.27126(5) 0.37936(4) 0.03086(17) Uani 1 1 d .
O1 O 0.5093(5) 0.3586(4) 0.4789(3) 0.0510(10) Uani 1 1 d D
H1B H 0.454(6) 0.401(6) 0.516(3) 0.076 Uiso 1 1 d D
H1C H 0.590(4) 0.335(6) 0.499(4) 0.076 Uiso 1 1 d D
O2 O 0.5255(5) 0.3656(3) 0.2984(3) 0.0478(10) Uani 1 1 d D
H2B H 0.591(5) 0.312(4) 0.275(4) 0.072 Uiso 1 1 d D
H2C H 0.570(6) 0.408(5) 0.319(4) 0.072 Uiso 1 1 d D
N1 N 0.7870(4) -0.0049(4) 0.4021(2) 0.0330(9) Uani 1 1 d .
H1A H 0.8765 -0.0408 0.4071 0.040 Uiso 1 1 calc R
C2 C 0.7438(5) 0.1028(4) 0.3733(3) 0.0339(10) Uani 1 1 d .
N3 N 0.5984(4) 0.1307(3) 0.3733(2) 0.0301(8) Uani 1 1 d .
C4 C 0.5511(5) 0.0357(4) 0.4022(3) 0.0266(9) Uani 1 1 d .
C5 C 0.6657(5) -0.0492(4) 0.4226(3) 0.0282(9) Uani 1 1 d .
C6 C 0.3886(5) 0.0485(4) 0.4071(3) 0.0290(9) Uani 1 1 d .
H6A H 0.3591 0.0464 0.3529 0.035 Uiso 1 1 calc R
H6B H 0.3605 -0.0128 0.4401 0.035 Uiso 1 1 calc R
N7 N 0.3182(4) 0.1619(3) 0.4453(2) 0.0281(8) Uani 1 1 d .
C8 C 0.1612(5) 0.2024(4) 0.4294(3) 0.0341(11) Uani 1 1 d .
H8A H 0.0983 0.1748 0.4722 0.041 Uiso 1 1 calc R
H8B H 0.1478 0.1734 0.3776 0.041 Uiso 1 1 calc R
C9 C 0.1212(6) 0.3332(5) 0.4273(3) 0.0396(12) Uani 1 1 d .
H9A H 0.0233 0.3618 0.4109 0.047 Uiso 1 1 calc R
H9B H 0.1215 0.3619 0.4813 0.047 Uiso 1 1 calc R
N10 N 0.2287(5) 0.3742(4) 0.3688(3) 0.0365(9) Uani 1 1 d .
C11 C 0.1993(8) 0.3620(6) 0.2835(4) 0.0575(16) Uani 1 1 d .
H11A H 0.1015 0.4054 0.2763 0.086 Uiso 1 1 calc R
H11B H 0.2086 0.2826 0.2730 0.086 Uiso 1 1 calc R
H11C H 0.2689 0.3902 0.2463 0.086 Uiso 1 1 calc R
C12 C 0.2144(8) 0.4987(5) 0.3845(5) 0.0598(17) Uani 1 1 d .
H12A H 0.1198 0.5430 0.3721 0.090 Uiso 1 1 calc R
H12B H 0.2901 0.5245 0.3504 0.090 Uiso 1 1 calc R
H12C H 0.2244 0.5082 0.4408 0.090 Uiso 1 1 calc R
C13 C 0.8449(6) 0.1772(5) 0.3460(4) 0.0479(14) Uani 1 1 d .
H13A H 0.7905 0.2476 0.3234 0.072 Uiso 1 1 calc R
H13B H 0.9199 0.1384 0.3052 0.072 Uiso 1 1 calc R
H13C H 0.8896 0.1937 0.3918 0.072 Uiso 1 1 calc R
C14 C 0.6647(6) -0.1609(4) 0.4652(3) 0.0318(10) Uani 1 1 d .
H14A H 0.7438 -0.2202 0.4387 0.038 Uiso 1 1 calc R
H14B H 0.5728 -0.1799 0.4590 0.038 Uiso 1 1 calc R
Cu2 Cu 0.87001(7) 0.75648(5) 0.13216(4) 0.03362(18) Uani 1 1 d .
O21 O 0.9887(6) 0.8571(4) 0.0388(3) 0.0590(11) Uani 1 1 d D
H21B H 0.937(7) 0.899(6) 0.005(3) 0.088 Uiso 1 1 d D
H21C H 1.068(5) 0.825(7) 0.010(4) 0.088 Uiso 1 1 d D
O22 O 0.9225(5) 0.8388(4) 0.2225(3) 0.0500(10) Uani 1 1 d D
H22B H 0.958(7) 0.797(5) 0.262(3) 0.075 Uiso 1 1 d D
H22C H 0.984(6) 0.879(5) 0.210(4) 0.075 Uiso 1 1 d D
N21 N 1.2450(5) 0.4892(4) 0.0971(2) 0.0333(9) Uani 1 1 d .
H21A H 1.3372 0.4554 0.0901 0.040 Uiso 1 1 calc R
C22 C 1.1879(5) 0.5935(4) 0.1299(3) 0.0315(10) Uani 1 1 d .
N23 N 1.0418(4) 0.6192(3) 0.1316(2) 0.0305(8) Uani 1 1 d .
C24 C 1.0086(5) 0.5259(4) 0.0999(3) 0.0275(9) Uani 1 1 d .
C25 C 1.1335(5) 0.4448(4) 0.0762(3) 0.0291(9) Uani 1 1 d .
C26 C 0.8494(5) 0.5366(4) 0.0940(3) 0.0286(9) Uani 1 1 d .
H26A H 0.7976 0.5281 0.1475 0.034 Uiso 1 1 calc R
H26B H 0.8371 0.4784 0.0584 0.034 Uiso 1 1 calc R
N27 N 0.7923(4) 0.6544(3) 0.0592(2) 0.0282(8) Uani 1 1 d .
C28 C 0.6289(5) 0.6934(5) 0.0747(3) 0.0379(11) Uani 1 1 d .
H28A H 0.5945 0.6635 0.1270 0.045 Uiso 1 1 calc R
H28B H 0.5840 0.6660 0.0323 0.045 Uiso 1 1 calc R
C29 C 0.5881(6) 0.8233(5) 0.0751(3) 0.0426(13) Uani 1 1 d .
H29A H 0.6161 0.8529 0.0215 0.051 Uiso 1 1 calc R
H29B H 0.4826 0.8516 0.0881 0.051 Uiso 1 1 calc R
N30 N 0.6659(5) 0.8629(4) 0.1373(3) 0.0408(10) Uani 1 1 d .
C31 C 0.5836(8) 0.8551(6) 0.2202(4) 0.0604(18) Uani 1 1 d .
H31A H 0.4835 0.8985 0.2201 0.091 Uiso 1 1 calc R
H31B H 0.6290 0.8855 0.2602 0.091 Uiso 1 1 calc R
H31C H 0.5857 0.7763 0.2334 0.091 Uiso 1 1 calc R
C32 C 0.6637(9) 0.9853(5) 0.1217(5) 0.0659(19) Uani 1 1 d .
H32A H 0.5637 1.0299 0.1238 0.099 Uiso 1 1 calc R
H32B H 0.7145 0.9939 0.0687 0.099 Uiso 1 1 calc R
H32C H 0.7116 1.0116 0.1625 0.099 Uiso 1 1 calc R
C33 C 1.2767(7) 0.6647(5) 0.1615(4) 0.0469(13) Uani 1 1 d .
H33A H 1.2125 0.7268 0.1926 0.070 Uiso 1 1 calc R
H33B H 1.3304 0.6951 0.1164 0.070 Uiso 1 1 calc R
H33C H 1.3443 0.6183 0.1958 0.070 Uiso 1 1 calc R
C34 C 1.1526(6) 0.3372(4) 0.0299(3) 0.0320(10) Uani 1 1 d .
H34A H 1.0589 0.3170 0.0342 0.038 Uiso 1 1 calc R
H34B H 1.2212 0.2757 0.0551 0.038 Uiso 1 1 calc R
B1 B 1.1459(11) 1.0576(8) 0.1633(5) 0.066(2) Uani 1 1 d .
F1 F 1.2130(10) 1.0987(7) 0.2161(5) 0.150(3) Uani 1 1 d .
F2 F 1.2243(10) 1.0403(8) 0.0903(4) 0.173(4) Uani 1 1 d .
F3 F 1.1113(13) 0.9670(8) 0.1983(7) 0.213(5) Uani 1 1 d .
F4 F 1.0222(10) 1.1336(10) 0.1488(5) 0.196(5) Uani 1 1 d .
B2 B 0.2488(8) 0.4447(6) 0.6669(4) 0.0474(15) Uani 1 1 d .
F5 F 0.3942(6) 0.4263(5) 0.6758(5) 0.135(3) Uani 1 1 d .
F6 F 0.2322(9) 0.4494(6) 0.5876(3) 0.129(2) Uani 1 1 d .
F7 F 0.1785(6) 0.5462(4) 0.7023(3) 0.0905(15) Uani 1 1 d .
F8 F 0.1959(6) 0.3579(4) 0.7059(4) 0.0972(17) Uani 1 1 d .
B3 B 0.6241(7) 0.3026(6) 0.0944(4) 0.0457(15) Uani 1 1 d .
F9 F 0.7140(8) 0.2568(6) 0.0284(3) 0.139(3) Uani 1 1 d .
F10 F 0.6941(5) 0.2809(5) 0.1646(3) 0.0910(16) Uani 1 1 d .
F11 F 0.4970(6) 0.2627(4) 0.1051(4) 0.0962(16) Uani 1 1 d .
F12 F 0.5696(5) 0.4195(4) 0.0803(4) 0.0845(15) Uani 1 1 d .
B4 B 0.8321(7) 0.1881(6) 0.5998(4) 0.0434(14) Uani 1 1 d .
F13 F 0.7157(6) 0.1888(5) 0.6546(4) 0.113(2) Uani 1 1 d .
F14 F 0.7909(6) 0.2591(4) 0.5339(3) 0.0910(16) Uani 1 1 d .
F15 F 0.9372(6) 0.2275(4) 0.6327(3) 0.0802(13) Uani 1 1 d .
F16 F 0.8991(4) 0.0780(3) 0.5719(3) 0.0715(12) Uani 1 1 d .

loop_
_atom_site_aniso_label
_atom_site_aniso_U_11
_atom_site_aniso_U_22
_atom_site_aniso_U_33
_atom_site_aniso_U_23
_atom_site_aniso_U_13
_atom_site_aniso_U_12
Cu1 0.0326(3) 0.0287(3) 0.0306(3) 0.0023(2) -0.0028(2) -0.0071(2)
O1 0.054(3) 0.055(3) 0.044(2) -0.0109(19) -0.0074(19) -0.013(2)
O2 0.055(2) 0.042(2) 0.047(2) 0.0064(17) 0.0041(19) -0.0190(19)
N1 0.0242(19) 0.039(2) 0.032(2) 0.0021(17) -0.0022(16) -0.0027(17)
C2 0.032(2) 0.039(3) 0.030(2) 0.000(2) -0.0013(19) -0.008(2)
N3 0.027(2) 0.029(2) 0.033(2) 0.0005(16) -0.0026(16) -0.0054(16)
C4 0.028(2) 0.028(2) 0.023(2) -0.0056(17) -0.0012(17) -0.0061(18)
C5 0.030(2) 0.031(2) 0.022(2) -0.0048(17) 0.0012(17) -0.0067(19)
C6 0.029(2) 0.031(2) 0.028(2) -0.0019(18) -0.0064(18) -0.0066(19)
N7 0.0263(19) 0.0280(19) 0.030(2) 0.0027(15) -0.0062(15) -0.0053(15)
C8 0.023(2) 0.039(3) 0.037(3) 0.007(2) -0.0031(19) -0.005(2)
C9 0.032(3) 0.041(3) 0.041(3) 0.002(2) -0.004(2) 0.001(2)
N10 0.039(2) 0.031(2) 0.038(2) 0.0053(17) -0.0054(18) -0.0062(18)
C11 0.061(4) 0.073(4) 0.038(3) 0.009(3) -0.018(3) -0.012(3)
C12 0.062(4) 0.029(3) 0.081(5) 0.004(3) -0.001(3) -0.003(3)
C13 0.033(3) 0.063(4) 0.054(3) 0.018(3) -0.010(2) -0.024(3)
C14 0.037(3) 0.029(2) 0.027(2) -0.0041(18) -0.0026(19) -0.0039(19)
Cu2 0.0377(3) 0.0315(3) 0.0314(3) -0.0069(2) -0.0044(2) -0.0068(3)
O21 0.065(3) 0.056(3) 0.055(3) 0.008(2) 0.000(2) -0.018(2)
O22 0.065(3) 0.044(2) 0.044(2) -0.0086(17) -0.019(2) -0.014(2)
N21 0.030(2) 0.041(2) 0.027(2) -0.0009(17) -0.0064(16) -0.0037(17)
C22 0.035(3) 0.040(3) 0.022(2) 0.0009(18) -0.0032(18) -0.013(2)
N23 0.035(2) 0.034(2) 0.0230(19) -0.0038(15) -0.0019(16) -0.0091(17)
C24 0.033(2) 0.032(2) 0.018(2) 0.0008(17) 0.0002(17) -0.0106(19)
C25 0.033(2) 0.033(2) 0.021(2) -0.0009(17) -0.0031(18) -0.0073(19)
C26 0.031(2) 0.030(2) 0.026(2) -0.0011(17) -0.0016(18) -0.0095(19)
N27 0.028(2) 0.031(2) 0.0257(19) -0.0049(15) -0.0027(15) -0.0057(16)
C28 0.029(3) 0.048(3) 0.036(3) -0.012(2) -0.002(2) -0.007(2)
C29 0.038(3) 0.045(3) 0.038(3) -0.008(2) -0.006(2) 0.007(2)
N30 0.045(3) 0.037(2) 0.038(2) -0.0061(18) -0.005(2) -0.0023(19)
C31 0.061(4) 0.076(4) 0.034(3) -0.018(3) 0.006(3) 0.001(3)
C32 0.075(5) 0.038(3) 0.083(5) -0.006(3) -0.022(4) -0.004(3)
C33 0.047(3) 0.060(4) 0.040(3) -0.007(3) -0.004(2) -0.025(3)
C34 0.039(3) 0.029(2) 0.026(2) 0.0004(18) -0.0039(19) -0.007(2)
B1 0.085(6) 0.070(5) 0.047(4) 0.004(4) -0.009(4) -0.029(5)
F1 0.189(8) 0.153(6) 0.144(6) -0.040(5) -0.047(6) -0.089(6)
F2 0.194(8) 0.201(8) 0.078(4) -0.019(5) 0.035(5) 0.017(7)
F3 0.324(14) 0.172(8) 0.229(10) 0.090(7) -0.140(10) -0.188(9)
F4 0.143(7) 0.254(11) 0.130(6) 0.065(7) 0.003(5) 0.046(7)
B2 0.051(4) 0.046(4) 0.044(4) -0.001(3) -0.001(3) -0.011(3)
F5 0.064(3) 0.095(4) 0.245(9) 0.043(5) -0.031(4) -0.021(3)
F6 0.205(7) 0.131(5) 0.047(3) -0.012(3) -0.016(4) -0.028(5)
F7 0.117(4) 0.058(3) 0.089(3) -0.020(2) -0.006(3) -0.007(3)
F8 0.100(4) 0.073(3) 0.120(4) 0.014(3) 0.015(3) -0.041(3)
B3 0.042(3) 0.053(4) 0.040(3) 0.002(3) -0.007(3) -0.007(3)
F9 0.138(5) 0.173(6) 0.044(3) -0.004(3) 0.010(3) 0.068(5)
F10 0.072(3) 0.128(4) 0.059(3) -0.013(3) -0.022(2) 0.010(3)
F11 0.090(4) 0.082(3) 0.131(5) 0.023(3) -0.041(3) -0.039(3)
F12 0.061(3) 0.057(2) 0.134(4) 0.024(3) -0.024(3) -0.011(2)
B4 0.036(3) 0.047(3) 0.046(3) -0.006(3) -0.011(3) -0.003(3)
F13 0.087(4) 0.129(5) 0.111(4) -0.026(4) 0.050(3) -0.027(3)
F14 0.103(4) 0.093(3) 0.067(3) 0.008(2) -0.040(3) 0.006(3)
F15 0.094(3) 0.063(3) 0.095(3) 0.004(2) -0.049(3) -0.024(2)
F16 0.055(2) 0.053(2) 0.102(3) -0.025(2) -0.011(2) -0.0005(18)

loop_
_atom_type_symbol
_atom_type_description
_atom_type_scat_dispersion_real
_atom_type_scat_dispersion_imag
_atom_type_scat_source
C C 0.0033 0.0016 'International Tables Vol C Tables 4.2.6.8 and 6.1.1.4'
H H 0.0000 0.0000 'International Tables Vol C Tables 4.2.6.8 and 6.1.1.4'
B B 0.0013 0.0007 'International Tables Vol C Tables 4.2.6.8 and 6.1.1.4'
N N 0.0061 0.0033 'International Tables Vol C Tables 4.2.6.8 and 6.1.1.4'
O O 0.0106 0.0060 'International Tables Vol C Tables 4.2.6.8 and 6.1.1.4'
F F 0.0171 0.0103 'International Tables Vol C Tables 4.2.6.8 and 6.1.1.4'
Cu Cu 0.3201 1.2651 'International Tables Vol C Tables 4.2.6.8 and 6.1.1.4'

loop_
_audit_contact_author_name
_audit_contact_author_address
_audit_contact_author_email
'Bern\`es, Sylvain'
;
Universidad Aut\'onoma de Nuevo Le\'on, UANL
Facultad de Ciencias Qu\'imicas
Av. Universidad S/N
Ciudad Universitaria
San Nicol\'as de los Garza
Nuevo Le\'on CP 66451
Mexico
;
sylvain_bernes@Hotmail.com

loop_
_geom_angle_atom_site_label_1
_geom_angle_atom_site_label_2
_geom_angle_atom_site_label_3
_geom_angle
_geom_angle_site_symmetry_1
_geom_angle_site_symmetry_3
O2 Cu1 N3 96.96(17) . .
O2 Cu1 N10 91.79(17) . .
N3 Cu1 N10 159.74(18) . .
O2 Cu1 N7 169.21(17) . .
N3 Cu1 N7 83.01(15) . .
N10 Cu1 N7 85.02(16) . .
O2 Cu1 O1 87.65(18) . .
N3 Cu1 O1 96.27(17) . .
N10 Cu1 O1 102.33(17) . .
N7 Cu1 O1 103.09(16) . .
Cu1 O1 H1B 125(5) . .
Cu1 O1 H1C 126(5) . .
H1B O1 H1C 104(2) . .
Cu1 O2 H2B 99(5) . .
Cu1 O2 H2C 115(5) . .
H2B O2 H2C 106(3) . .
C2 N1 C5 109.6(4) . .
C2 N1 H1A 125.2 . .
C5 N1 H1A 125.2 . .
N3 C2 N1 109.2(4) . .
N3 C2 C13 126.4(5) . .
N1 C2 C13 124.4(5) . .
C2 N3 C4 106.4(4) . .
C2 N3 Cu1 139.0(4) . .
C4 N3 Cu1 110.9(3) . .
C5 C4 N3 110.5(4) . .
C5 C4 C6 134.2(4) . .
N3 C4 C6 115.2(4) . .
C4 C5 N1 104.2(4) . .
C4 C5 C14 129.2(4) . .
N1 C5 C14 126.3(4) . .
N7 C6 C4 106.1(4) . .
N7 C6 H6A 110.5 . .
C4 C6 H6A 110.5 . .
N7 C6 H6B 110.5 . .
C4 C6 H6B 110.5 . .
H6A C6 H6B 108.7 . .
C6 N7 C8 111.2(4) . .
C6 N7 C14 112.2(3) . 2_656
C8 N7 C14 112.1(4) . 2_656
C6 N7 Cu1 102.8(3) . .
C8 N7 Cu1 106.7(3) . .
C14 N7 Cu1 111.3(3) 2_656 .
N7 C8 C9 108.0(4) . .
N7 C8 H8A 110.1 . .
C9 C8 H8A 110.1 . .
N7 C8 H8B 110.1 . .
C9 C8 H8B 110.1 . .
H8A C8 H8B 108.4 . .
N10 C9 C8 109.6(4) . .
N10 C9 H9A 109.8 . .
C8 C9 H9A 109.8 . .
N10 C9 H9B 109.8 . .
C8 C9 H9B 109.8 . .
H9A C9 H9B 108.2 . .
C9 N10 C11 110.4(5) . .
C9 N10 C12 108.6(4) . .
C11 N10 C12 109.0(5) . .
C9 N10 Cu1 108.4(3) . .
C11 N10 Cu1 106.1(4) . .
C12 N10 Cu1 114.3(4) . .
N10 C11 H11A 109.5 . .
N10 C11 H11B 109.5 . .
H11A C11 H11B 109.5 . .
N10 C11 H11C 109.5 . .
H11A C11 H11C 109.5 . .
H11B C11 H11C 109.5 . .
N10 C12 H12A 109.5 . .
N10 C12 H12B 109.5 . .
H12A C12 H12B 109.5 . .
N10 C12 H12C 109.5 . .
H12A C12 H12C 109.5 . .
H12B C12 H12C 109.5 . .
C2 C13 H13A 109.5 . .
C2 C13 H13B 109.5 . .
H13A C13 H13B 109.5 . .
C2 C13 H13C 109.5 . .
H13A C13 H13C 109.5 . .
H13B C13 H13C 109.5 . .
C5 C14 N7 114.2(4) . 2_656
C5 C14 H14A 108.7 . .
N7 C14 H14A 108.7 2_656 .
C5 C14 H14B 108.7 . .
N7 C14 H14B 108.7 2_656 .
H14A C14 H14B 107.6 . .
O22 Cu2 N23 96.65(17) . .
O22 Cu2 N30 91.92(18) . .
N23 Cu2 N30 164.77(18) . .
O22 Cu2 N27 167.50(18) . .
N23 Cu2 N27 82.99(16) . .
N30 Cu2 N27 85.92(17) . .
O22 Cu2 O21 89.82(19) . .
N23 Cu2 O21 94.13(17) . .
N30 Cu2 O21 98.47(19) . .
N27 Cu2 O21 102.67(17) . .
Cu2 O21 H21B 116(6) . .
Cu2 O21 H21C 122(6) . .
H21B O21 H21C 105(3) . .
Cu2 O22 H22B 116(5) . .
Cu2 O22 H22C 117(5) . .
H22B O22 H22C 103(2) . .
C22 N21 C25 109.7(4) . .
C22 N21 H21A 125.1 . .
C25 N21 H21A 125.1 . .
N23 C22 N21 109.2(4) . .
N23 C22 C33 126.7(5) . .
N21 C22 C33 124.1(5) . .
C22 N23 C24 106.2(4) . .
C22 N23 Cu2 140.0(3) . .
C24 N23 Cu2 110.3(3) . .
C25 C24 N23 110.5(4) . .
C25 C24 C26 133.6(4) . .
N23 C24 C26 115.7(4) . .
C24 C25 N21 104.3(4) . .
C24 C25 C34 129.4(4) . .
N21 C25 C34 126.0(4) . .
C24 C26 N27 105.5(4) . .
C24 C26 H26A 110.6 . .
N27 C26 H26A 110.6 . .
C24 C26 H26B 110.6 . .
N27 C26 H26B 110.6 . .
H26A C26 H26B 108.8 . .
C28 N27 C26 111.9(4) . .
C28 N27 C34 112.3(4) . 2_765
C26 N27 C34 111.9(3) . 2_765
C28 N27 Cu2 105.0(3) . .
C26 N27 Cu2 102.4(3) . .
C34 N27 Cu2 112.8(3) 2_765 .
N27 C28 C29 107.7(4) . .
N27 C28 H28A 110.2 . .
C29 C28 H28A 110.2 . .
N27 C28 H28B 110.2 . .
C29 C28 H28B 110.2 . .
H28A C28 H28B 108.5 . .
N30 C29 C28 109.0(4) . .
N30 C29 H29A 109.9 . .
C28 C29 H29A 109.9 . .
N30 C29 H29B 109.9 . .
C28 C29 H29B 109.9 . .
H29A C29 H29B 108.3 . .
C32 N30 C29 109.3(5) . .
C32 N30 C31 107.0(5) . .
C29 N30 C31 108.9(5) . .
C32 N30 Cu2 114.4(4) . .
C29 N30 Cu2 107.1(3) . .
C31 N30 Cu2 110.1(4) . .
N30 C31 H31A 109.5 . .
N30 C31 H31B 109.5 . .
H31A C31 H31B 109.5 . .
N30 C31 H31C 109.5 . .
H31A C31 H31C 109.5 . .
H31B C31 H31C 109.5 . .
N30 C32 H32A 109.5 . .
N30 C32 H32B 109.5 . .
H32A C32 H32B 109.5 . .
N30 C32 H32C 109.5 . .
H32A C32 H32C 109.5 . .
H32B C32 H32C 109.5 . .
C22 C33 H33A 109.5 . .
C22 C33 H33B 109.5 . .
H33A C33 H33B 109.5 . .
C22 C33 H33C 109.5 . .
H33A C33 H33C 109.5 . .
H33B C33 H33C 109.5 . .
C25 C34 N27 114.2(4) . 2_765
C25 C34 H34A 108.7 . .
N27 C34 H34A 108.7 2_765 .
C25 C34 H34B 108.7 . .
N27 C34 H34B 108.7 2_765 .
H34A C34 H34B 107.6 . .
F3 B1 F1 106.2(8) . .
F3 B1 F2 115.3(10) . .
F1 B1 F2 112.5(10) . .
F3 B1 F4 108.2(10) . .
F1 B1 F4 110.3(10) . .
F2 B1 F4 104.3(8) . .
F6 B2 F7 110.2(6) . .
F6 B2 F5 109.3(7) . .
F7 B2 F5 107.5(7) . .
F6 B2 F8 111.1(7) . .
F7 B2 F8 109.7(6) . .
F5 B2 F8 109.0(6) . .
F9 B3 F10 111.5(6) . .
F9 B3 F12 109.0(6) . .
F10 B3 F12 112.2(6) . .
F9 B3 F11 111.6(7) . .
F10 B3 F11 109.6(6) . .
F12 B3 F11 102.6(5) . .
F13 B4 F15 111.4(6) . .
F13 B4 F14 110.5(6) . .
F15 B4 F14 107.1(6) . .
F13 B4 F16 111.5(6) . .
F15 B4 F16 107.0(5) . .
F14 B4 F16 109.1(5) . .

loop_
_geom_bond_atom_site_label_1
_geom_bond_atom_site_label_2
_geom_bond_distance
_geom_bond_site_symmetry_2
Cu1 O2 1.988(4) .
Cu1 N3 2.002(4) .
Cu1 N10 2.026(4) .
Cu1 N7 2.088(4) .
Cu1 O1 2.276(4) .
O1 H1B 0.848(10) .
O1 H1C 0.848(10) .
O2 H2B 0.846(10) .
O2 H2C 0.845(10) .
N1 C2 1.343(6) .
N1 C5 1.383(6) .
N1 H1A 0.8600 .
C2 N3 1.330(6) .
C2 C13 1.487(7) .
N3 C4 1.376(6) .
C4 C5 1.355(7) .
C4 C6 1.498(6) .
C5 C14 1.492(7) .
C6 N7 1.491(6) .
C6 H6A 0.9700 .
C6 H6B 0.9700 .
N7 C8 1.493(6) .
N7 C14 1.504(6) 2_656
C8 C9 1.525(7) .
C8 H8A 0.9700 .
C8 H8B 0.9700 .
C9 N10 1.476(7) .
C9 H9A 0.9700 .
C9 H9B 0.9700 .
N10 C11 1.486(7) .
N10 C12 1.503(7) .
C11 H11A 0.9600 .
C11 H11B 0.9600 .
C11 H11C 0.9600 .
C12 H12A 0.9600 .
C12 H12B 0.9600 .
C12 H12C 0.9600 .
C13 H13A 0.9600 .
C13 H13B 0.9600 .
C13 H13C 0.9600 .
C14 N7 1.504(6) 2_656
C14 H14A 0.9700 .
C14 H14B 0.9700 .
Cu2 O22 2.001(4) .
Cu2 N23 2.006(4) .
Cu2 N30 2.026(5) .
Cu2 N27 2.073(4) .
Cu2 O21 2.280(5) .
O21 H21B 0.847(10) .
O21 H21C 0.848(10) .
O22 H22B 0.848(10) .
O22 H22C 0.849(10) .
N21 C22 1.346(6) .
N21 C25 1.380(6) .
N21 H21A 0.8600 .
C22 N23 1.335(6) .
C22 C33 1.490(7) .
N23 C24 1.379(6) .
C24 C25 1.358(7) .
C24 C26 1.494(7) .
C25 C34 1.495(6) .
C26 N27 1.501(6) .
C26 H26A 0.9700 .
C26 H26B 0.9700 .
N27 C28 1.491(6) .
N27 C34 1.505(6) 2_765
C28 C29 1.515(8) .
C28 H28A 0.9700 .
C28 H28B 0.9700 .
C29 N30 1.492(7) .
C29 H29A 0.9700 .
C29 H29B 0.9700 .
N30 C32 1.481(8) .
N30 C31 1.500(8) .
C31 H31A 0.9600 .
C31 H31B 0.9600 .
C31 H31C 0.9600 .
C32 H32A 0.9600 .
C32 H32B 0.9600 .
C32 H32C 0.9600 .
C33 H33A 0.9600 .
C33 H33B 0.9600 .
C33 H33C 0.9600 .
C34 N27 1.505(6) 2_765
C34 H34A 0.9700 .
C34 H34B 0.9700 .
B1 F3 1.308(11) .
B1 F1 1.317(11) .
B1 F2 1.331(11) .
B1 F4 1.332(12) .
B2 F6 1.332(9) .
B2 F7 1.356(8) .
B2 F5 1.362(9) .
B2 F8 1.373(8) .
B3 F9 1.344(8) .
B3 F10 1.386(8) .
B3 F12 1.392(8) .
B3 F11 1.392(9) .
B4 F13 1.335(8) .
B4 F15 1.378(8) .
B4 F14 1.384(8) .
B4 F16 1.390(7) .

loop_
_geom_hbond_atom_site_label_D
_geom_hbond_atom_site_label_H
_geom_hbond_atom_site_label_A
_geom_hbond_distance_DH
_geom_hbond_distance_HA
_geom_hbond_distance_DA
_geom_hbond_angle_DHA
_geom_hbond_site_symmetry_A
N1 H1A F16 0.86 2.12 2.955(6) 162.3 2_756
N21 H21A F12 0.86 2.12 2.954(6) 163.6 1_655
N1 H1A F15 0.86 2.54 3.253(6) 140.9 2_756
N21 H21A F11 0.86 2.45 3.149(7) 138.7 1_655
O1 H1B F6 0.848(10) 2.23(4) 2.979(9) 147(7) .
O1 H1C F14 0.848(10) 2.030(15) 2.870(7) 171(6) .
O2 H2B F10 0.846(10) 1.96(5) 2.643(6) 137(7) .
O2 H2C F5 0.845(10) 2.11(4) 2.858(8) 148(7) 2_666
O2 H2C F7 0.845(10) 2.55(4) 3.232(7) 139(5) 2_666
O21 H21B F2 0.847(10) 2.29(3) 3.109(10) 162(8) 2_775
O21 H21B F4 0.847(10) 2.55(6) 3.104(10) 124(6) 2_775
O21 H21C F9 0.848(10) 2.08(2) 2.908(8) 164(7) 2_765
O22 H22B F15 0.848(10) 2.08(4) 2.857(6) 152(7) 2_766
O22 H22C F3 0.849(10) 1.782(18) 2.624(9) 172(7) .

loop_
_geom_torsion_atom_site_label_1
_geom_torsion_atom_site_label_2
_geom_torsion_atom_site_label_3
_geom_torsion_atom_site_label_4
_geom_torsion
_geom_torsion_site_symmetry_1
_geom_torsion_site_symmetry_4
C5 N1 C2 N3 -0.5(6) . .
C5 N1 C2 C13 179.4(5) . .
N1 C2 N3 C4 -0.9(5) . .
C13 C2 N3 C4 179.1(5) . .
N1 C2 N3 Cu1 153.9(4) . .
C13 C2 N3 Cu1 -26.1(9) . .
O2 Cu1 N3 C2 45.8(5) . .
N10 Cu1 N3 C2 160.8(5) . .
N7 Cu1 N3 C2 -145.0(5) . .
O1 Cu1 N3 C2 -42.6(5) . .
O2 Cu1 N3 C4 -160.1(3) . .
N10 Cu1 N3 C4 -45.2(6) . .
N7 Cu1 N3 C4 9.0(3) . .
O1 Cu1 N3 C4 111.5(3) . .
C2 N3 C4 C5 2.1(5) . .
Cu1 N3 C4 C5 -160.5(3) . .
C2 N3 C4 C6 -179.7(4) . .
Cu1 N3 C4 C6 17.7(5) . .
N3 C4 C5 N1 -2.3(5) . .
C6 C4 C5 N1 180.0(5) . .
N3 C4 C5 C14 171.9(4) . .
C6 C4 C5 C14 -5.8(9) . .
C2 N1 C5 C4 1.7(5) . .
C2 N1 C5 C14 -172.7(4) . .
C5 C4 C6 N7 131.8(5) . .
N3 C4 C6 N7 -45.8(5) . .
C4 C6 N7 C8 161.5(4) . .
C4 C6 N7 C14 -72.0(5) . 2_656
C4 C6 N7 Cu1 47.7(4) . .
O2 Cu1 N7 C6 58.3(9) . .
N3 Cu1 N7 C6 -32.1(3) . .
N10 Cu1 N7 C6 131.5(3) . .
O1 Cu1 N7 C6 -127.0(3) . .
O2 Cu1 N7 C8 -58.8(10) . .
N3 Cu1 N7 C8 -149.2(3) . .
N10 Cu1 N7 C8 14.4(3) . .
O1 Cu1 N7 C8 115.9(3) . .
O2 Cu1 N7 C14 178.6(8) . 2_656
N3 Cu1 N7 C14 88.1(3) . 2_656
N10 Cu1 N7 C14 -108.3(3) . 2_656
O1 Cu1 N7 C14 -6.7(3) . 2_656
C6 N7 C8 C9 -150.2(4) . .
C14 N7 C8 C9 83.3(5) 2_656 .
Cu1 N7 C8 C9 -38.8(4) . .
N7 C8 C9 N10 53.0(5) . .
C8 C9 N10 C11 76.4(5) . .
C8 C9 N10 C12 -164.1(5) . .
C8 C9 N10 Cu1 -39.4(5) . .
O2 Cu1 N10 C9 -176.6(3) . .
N3 Cu1 N10 C9 67.6(6) . .
N7 Cu1 N10 C9 13.7(3) . .
O1 Cu1 N10 C9 -88.6(3) . .
O2 Cu1 N10 C11 64.8(4) . .
N3 Cu1 N10 C11 -51.0(7) . .
N7 Cu1 N10 C11 -104.9(4) . .
O1 Cu1 N10 C11 152.8(4) . .
O2 Cu1 N10 C12 -55.3(4) . .
N3 Cu1 N10 C12 -171.1(5) . .
N7 Cu1 N10 C12 135.0(4) . .
O1 Cu1 N10 C12 32.7(4) . .
C4 C5 C14 N7 -99.7(6) . 2_656
N1 C5 C14 N7 73.4(6) . 2_656
C25 N21 C22 N23 0.1(5) . .
C25 N21 C22 C33 178.2(5) . .
N21 C22 N23 C24 1.2(5) . .
C33 C22 N23 C24 -176.8(5) . .
N21 C22 N23 Cu2 -154.4(4) . .
C33 C22 N23 Cu2 27.6(8) . .
O22 Cu2 N23 C22 -49.5(5) . .
N30 Cu2 N23 C22 -173.4(6) . .
N27 Cu2 N23 C22 143.0(5) . .
O21 Cu2 N23 C22 40.8(5) . .
O22 Cu2 N23 C24 155.5(3) . .
N30 Cu2 N23 C24 31.6(8) . .
N27 Cu2 N23 C24 -11.9(3) . .
O21 Cu2 N23 C24 -114.2(3) . .
C22 N23 C24 C25 -2.1(5) . .
Cu2 N23 C24 C25 161.4(3) . .
C22 N23 C24 C26 -178.7(4) . .
Cu2 N23 C24 C26 -15.1(5) . .
N23 C24 C25 N21 2.1(5) . .
C26 C24 C25 N21 177.8(5) . .
N23 C24 C25 C34 -171.7(4) . .
C26 C24 C25 C34 4.0(9) . .
C22 N21 C25 C24 -1.4(5) . .
C22 N21 C25 C34 172.7(4) . .
C25 C24 C26 N27 -130.6(5) . .
N23 C24 C26 N27 44.9(5) . .
C24 C26 N27 C28 -161.0(4) . .
C24 C26 N27 C34 72.0(4) . 2_765
C24 C26 N27 Cu2 -49.0(4) . .
O22 Cu2 N27 C28 62.3(9) . .
N23 Cu2 N27 C28 151.4(3) . .
N30 Cu2 N27 C28 -18.1(3) . .
O21 Cu2 N27 C28 -115.9(3) . .
O22 Cu2 N27 C26 -54.7(9) . .
N23 Cu2 N27 C26 34.4(3) . .
N30 Cu2 N27 C26 -135.1(3) . .
O21 Cu2 N27 C26 127.1(3) . .
O22 Cu2 N27 C34 -175.1(7) . 2_765
N23 Cu2 N27 C34 -86.0(3) . 2_765
N30 Cu2 N27 C34 104.5(3) . 2_765
O21 Cu2 N27 C34 6.7(3) . 2_765
C26 N27 C28 C29 153.9(4) . .
C34 N27 C28 C29 -79.3(5) 2_765 .
Cu2 N27 C28 C29 43.6(4) . .
N27 C28 C29 N30 -56.4(5) . .
C28 C29 N30 C32 163.1(5) . .
C28 C29 N30 C31 -80.3(5) . .
C28 C29 N30 Cu2 38.7(5) . .
O22 Cu2 N30 C32 59.9(4) . .
N23 Cu2 N30 C32 -175.8(6) . .
N27 Cu2 N30 C32 -132.5(4) . .
O21 Cu2 N30 C32 -30.2(5) . .
O22 Cu2 N30 C29 -178.8(4) . .
N23 Cu2 N30 C29 -54.5(8) . .
N27 Cu2 N30 C29 -11.2(4) . .
O21 Cu2 N30 C29 91.1(4) . .
O22 Cu2 N30 C31 -60.6(4) . .
N23 Cu2 N30 C31 63.7(8) . .
N27 Cu2 N30 C31 107.0(4) . .
O21 Cu2 N30 C31 -150.7(4) . .
C24 C25 C34 N27 101.6(6) . 2_765
N21 C25 C34 N27 -71.0(6) . 2_765
